data_1563288
loop_
_publ_author_name
'Lei, Xiao-Wu'

_publ_section_title
;
 K2Mg5&#x2212;xSn3 and K3Mg18Tt11 (Tt=Sn, pb) with two types of Mg--Sn/Pb
 frameworks
;
_journal_issue 4
_journal_name_full 'Journal of Solid State Chemistry'
_journal_page_first 852
_journal_page_last 858
_journal_paper_doi 10.1016/j.jssc.2011.02.003
_journal_volume 184
_journal_year 2011
_chemical_formula_sum 'K3 Mg18 Pb11'
_chemical_formula_weight 2833.97
_space_group_IT_number 176
_space_group_name_Hall '-P 6c'
_space_group_name_H-M_alt 'P 63/m'
_symmetry_cell_setting hexagonal
_symmetry_space_group_name_H-M 'P 63/m'
_atom_sites_solution_hydrogens .
_atom_sites_solution_primary direct
_atom_sites_solution_secondary difmap
_cell_angle_alpha 90.00
_cell_angle_beta 90.00
_cell_angle_gamma 120.00
_cell_formula_units_Z 2
_cell_length_a 11.9615(6)
_cell_length_b 11.9615(6)
_cell_length_c 13.9090(13)
_cell_measurement_temperature 293(2)
_cell_volume 1723.4(2)
_computing_cell_refinement 'CrystalClear (Rigaku Corp., 2000)'
_computing_data_collection 'CrystalClear (Rigaku Corp., 2000)'
_computing_data_reduction 'CrystalClear (Rigaku Corp., 2000)'
_computing_structure_refinement 'SHELXL-97 (Sheldrick, 1997)'
_computing_structure_solution 'SHELXS-97 (Sheldrick, 1990)'
_diffrn_ambient_temperature 293(2)
_diffrn_detector_area_resol_mean 14.6306
_diffrn_measured_fraction_theta_full 0.999
_diffrn_measured_fraction_theta_max 0.999
_diffrn_measurement_device_type 'Mercury70 (2x2 bin mode)'
_diffrn_measurement_method CCD_Profile_fitting
_diffrn_radiation_monochromator graphite
_diffrn_radiation_source 'fine-focus sealed tube'
_diffrn_radiation_type MoK\a
_diffrn_radiation_wavelength 0.71073
_diffrn_reflns_av_R_equivalents 0.0626
_diffrn_reflns_av_sigmaI/netI 0.0271
_diffrn_reflns_limit_h_max 15
_diffrn_reflns_limit_h_min -15
_diffrn_reflns_limit_k_max 15
_diffrn_reflns_limit_k_min -14
_diffrn_reflns_limit_l_max 18
_diffrn_reflns_limit_l_min -18
_diffrn_reflns_number 13209
_diffrn_reflns_theta_full 27.48
_diffrn_reflns_theta_max 27.48
_diffrn_reflns_theta_min 2.45
_exptl_absorpt_coefficient_mu 54.196
_exptl_absorpt_correction_T_max 1.0000
_exptl_absorpt_correction_T_min 0.1950
_exptl_absorpt_correction_type multi-scan
_exptl_crystal_colour Gray
_exptl_crystal_density_diffrn 5.461
_exptl_crystal_density_method 'not measured'
_exptl_crystal_description prism
_exptl_crystal_F_000 2350
_exptl_crystal_size_max 0.160
_exptl_crystal_size_mid 0.05
_exptl_crystal_size_min 0.05
_refine_diff_density_max 3.578
_refine_diff_density_min -2.647
_refine_diff_density_rms 0.427
_refine_ls_extinction_coef 0.00055(4)
_refine_ls_extinction_expression Fc^*^=kFc[1+0.001xFc^2^\l^3^/sin(2\q)]^-1/4^
_refine_ls_extinction_method SHELXL
_refine_ls_goodness_of_fit_ref 1.177
_refine_ls_hydrogen_treatment none
_refine_ls_matrix_type full
_refine_ls_number_parameters 60
_refine_ls_number_reflns 1373
_refine_ls_number_restraints 19
_refine_ls_restrained_S_all 1.177
_refine_ls_R_factor_all 0.0474
_refine_ls_R_factor_gt 0.0342
_refine_ls_shift/su_max 0.006
_refine_ls_shift/su_mean 0.000
_refine_ls_structure_factor_coef Fsqd
_refine_ls_weighting_details 'calc w=1/[\s^2^(Fo^2^)+(0.0380P)^2^+2.8083P] where P=(Fo^2^+2Fc^2^)/3'
_refine_ls_weighting_scheme calc
_refine_ls_wR_factor_gt 0.0803
_refine_ls_wR_factor_ref 0.0868
_reflns_number_gt 1077
_reflns_number_total 1373
_reflns_threshold_expression >2sigma(I)
_cod_data_source_file JSSC-2011-184-852.CIF
_cod_data_source_block K3Mg18Pb11
_cod_depositor_comments
;
The following automatic conversions were performed:

data item '_exptl_absorpt_correction_type' value 'Multi-Scan' was
changed to 'multi-scan' in accordance with the built-in table derived
from the CIF Core dictionary named 'cif_core.dic' version 2.4.5 last
updated on 2014-11-21.

Automatic conversion script
Id: cif_fix_values 8369 2020-08-20 11:38:08Z andrius 
;
_cod_original_sg_symbol_H-M P63/m
_cod_database_code 1563288

loop_
_symmetry_equiv_pos_as_xyz
'x, y, z'
'-y, x-y, z'
'-x+y, -x, z'
'-x, -y, z+1/2'
'y, -x+y, z+1/2'
'x-y, x, z+1/2'
'-x, -y, -z'
'y, -x+y, -z'
'x-y, x, -z'
'x, y, -z-1/2'
'-y, x-y, -z-1/2'
'-x+y, -x, -z-1/2'

loop_
_atom_site_label
_atom_site_type_symbol
_atom_site_fract_x
_atom_site_fract_y
_atom_site_fract_z
_atom_site_U_iso_or_equiv
_atom_site_adp_type
_atom_site_occupancy
_atom_site_symmetry_multiplicity
_atom_site_calc_flag
_atom_site_refinement_flags
_atom_site_disorder_assembly
_atom_site_disorder_group
K1 K 0.3333 0.6667 0.5825(3) 0.0092(7) Uani 1 3 d S . .
K2 K 0.6667 0.3333 0.7500 0.0108(11) Uani 1 6 d S . .
Mg1 Mg 0.2509(5) 0.1437(4) 0.7500 0.0091(10) Uani 1 2 d S . .
Mg2 Mg 0.1212(3) 0.2710(3) 0.5826(2) 0.0093(7) Uani 1 1 d . . .
Mg3 Mg 0.0562(5) 0.4315(4) 0.7500 0.0060(10) Uani 1 2 d S . .
Mg4 Mg 0.4325(3) 0.3780(3) 0.5842(2) 0.0055(7) Uani 1 1 d . . .
Pb1A Pb 0.0000 0.0000 0.6330(6) 0.0074(4) Uani 0.689(4) 3 d SPU . 1
Pb1B Pb 0.0000 0.0000 0.8949(8) 0.0074(4) Uani 0.217(11) 3 d SPU . 2
Pb1C Pb 0.0000 0.0000 0.6669(19) 0.0074(4) Uani 0.095(10) 3 d SPU . 3
Pb2 Pb 0.41113(3) 0.11596(3) 0.58458(2) 0.00251(15) Uani 1 1 d . . .
Pb3 Pb 0.29905(4) 0.41588(4) 0.7500 0.00272(17) Uani 1 2 d S . .

loop_
_atom_site_aniso_label
_atom_site_aniso_U_11
_atom_site_aniso_U_22
_atom_site_aniso_U_33
_atom_site_aniso_U_23
_atom_site_aniso_U_13
_atom_site_aniso_U_12
K1 0.0096(11) 0.0096(11) 0.0084(18) 0.000 0.000 0.0048(5)
K2 0.0120(16) 0.0120(16) 0.009(2) 0.000 0.000 0.0060(8)
Mg1 0.006(2) 0.007(2) 0.013(2) 0.000 0.000 0.003(2)
Mg2 0.0071(16) 0.0113(17) 0.0122(17) 0.0033(14) 0.0020(14) 0.0068(14)
Mg3 0.008(2) 0.005(2) 0.006(2) 0.000 0.000 0.0039(19)
Mg4 0.0026(15) 0.0073(16) 0.0065(17) 0.0012(13) 0.0014(13) 0.0024(14)
Pb1A 0.0069(2) 0.0069(2) 0.0085(11) 0.000 0.000 0.00345(11)
Pb1B 0.0069(2) 0.0069(2) 0.0085(11) 0.000 0.000 0.00345(11)
Pb1C 0.0069(2) 0.0069(2) 0.0085(11) 0.000 0.000 0.00345(11)
Pb2 0.0033(2) 0.0017(2) 0.0034(2) 0.00020(13) -0.00057(11) 0.00195(14)
Pb3 0.0012(3) 0.0038(3) 0.0030(3) 0.000 0.000 0.0011(2)

loop_
_atom_type_symbol
_atom_type_description
_atom_type_scat_dispersion_real
_atom_type_scat_dispersion_imag
_atom_type_scat_source
Mg Mg 0.0486 0.0363 'International Tables Vol C Tables 4.2.6.8 and 6.1.1.4'
K K 0.2009 0.2494 'International Tables Vol C Tables 4.2.6.8 and 6.1.1.4'
Pb Pb -3.3944 10.1111 'International Tables Vol C Tables 4.2.6.8 and 6.1.1.4'

loop_
_geom_angle_atom_site_label_1
_geom_angle_atom_site_label_2
_geom_angle_atom_site_label_3
_geom_angle
_geom_angle_site_symmetry_1
_geom_angle_site_symmetry_3
Pb3 K1 Pb3 83.73(6) 2_665 3_565
Pb3 K1 Pb3 83.73(6) 2_665 .
Pb3 K1 Pb3 83.73(6) 3_565 .
Pb3 K1 Pb2 133.996(9) 2_665 8_566
Pb3 K1 Pb2 78.728(9) 3_565 8_566
Pb3 K1 Pb2 135.035(9) . 8_566
Pb3 K1 Pb2 78.728(9) 2_665 7_666
Pb3 K1 Pb2 135.035(9) 3_565 7_666
Pb3 K1 Pb2 133.996(9) . 7_666
Pb2 K1 Pb2 84.40(6) 8_566 7_666
Pb3 K1 Pb2 135.035(9) 2_665 9_556
Pb3 K1 Pb2 133.996(9) 3_565 9_556
Pb3 K1 Pb2 78.728(9) . 9_556
Pb2 K1 Pb2 84.40(6) 8_566 9_556
Pb2 K1 Pb2 84.40(6) 7_666 9_556
Pb3 K1 Mg4 176.99(10) 2_665 9_556
Pb3 K1 Mg4 93.47(5) 3_565 9_556
Pb3 K1 Mg4 94.89(5) . 9_556
Pb2 K1 Mg4 46.03(6) 8_566 9_556
Pb2 K1 Mg4 104.10(10) 7_666 9_556
Pb2 K1 Mg4 46.95(6) 9_556 9_556
Pb3 K1 Mg4 93.47(5) 2_665 8_566
Pb3 K1 Mg4 94.89(5) 3_565 8_566
Pb3 K1 Mg4 176.99(10) . 8_566
Pb2 K1 Mg4 46.95(6) 8_566 8_566
Pb2 K1 Mg4 46.03(6) 7_666 8_566
Pb2 K1 Mg4 104.10(10) 9_556 8_566
Mg4 K1 Mg4 87.86(10) 9_556 8_566
Pb3 K1 Mg4 94.89(5) 2_665 7_666
Pb3 K1 Mg4 176.99(10) 3_565 7_666
Pb3 K1 Mg4 93.47(5) . 7_666
Pb2 K1 Mg4 104.10(10) 8_566 7_666
Pb2 K1 Mg4 46.95(6) 7_666 7_666
Pb2 K1 Mg4 46.03(6) 9_556 7_666
Mg4 K1 Mg4 87.86(10) 9_556 7_666
Mg4 K1 Mg4 87.86(10) 8_566 7_666
Pb3 K1 Mg3 45.67(7) 2_665 3_565
Pb3 K1 Mg3 46.89(7) 3_565 3_565
Pb3 K1 Mg3 103.43(10) . 3_565
Pb2 K1 Mg3 94.06(5) 8_566 3_565
Pb2 K1 Mg3 93.94(6) 7_666 3_565
Pb2 K1 Mg3 177.84(10) 9_556 3_565
Mg4 K1 Mg3 132.46(8) 9_556 3_565
Mg4 K1 Mg3 73.74(6) 8_566 3_565
Mg4 K1 Mg3 133.23(8) 7_666 3_565
Pb3 K1 Mg3 103.43(10) 2_665 .
Pb3 K1 Mg3 45.67(7) 3_565 .
Pb3 K1 Mg3 46.89(7) . .
Pb2 K1 Mg3 93.94(6) 8_566 .
Pb2 K1 Mg3 177.84(10) 7_666 .
Pb2 K1 Mg3 94.06(5) 9_556 .
Mg4 K1 Mg3 73.74(7) 9_556 .
Mg4 K1 Mg3 133.23(8) 8_566 .
Mg4 K1 Mg3 132.46(8) 7_666 .
Mg3 K1 Mg3 87.55(9) 3_565 .
Pb3 K1 Mg3 46.89(7) 2_665 2_665
Pb3 K1 Mg3 103.43(10) 3_565 2_665
Pb3 K1 Mg3 45.67(7) . 2_665
Pb2 K1 Mg3 177.84(10) 8_566 2_665
Pb2 K1 Mg3 94.06(5) 7_666 2_665
Pb2 K1 Mg3 93.94(6) 9_556 2_665
Mg4 K1 Mg3 133.23(8) 9_556 2_665
Mg4 K1 Mg3 132.46(8) 8_566 2_665
Mg4 K1 Mg3 73.74(6) 7_666 2_665
Mg3 K1 Mg3 87.55(9) 3_565 2_665
Mg3 K1 Mg3 87.55(9) . 2_665
Pb2 K2 Pb2 134.171(4) 11_657 .
Pb2 K2 Pb2 77.715(12) 11_657 2_655
Pb2 K2 Pb2 84.812(9) . 2_655
Pb2 K2 Pb2 84.812(9) 11_657 10_557
Pb2 K2 Pb2 77.715(12) . 10_557
Pb2 K2 Pb2 134.171(4) 2_655 10_557
Pb2 K2 Pb2 84.812(9) 11_657 12_667
Pb2 K2 Pb2 134.171(4) . 12_667
Pb2 K2 Pb2 134.171(4) 2_655 12_667
Pb2 K2 Pb2 84.812(9) 10_557 12_667
Pb2 K2 Pb2 134.171(4) 11_657 3_665
Pb2 K2 Pb2 84.812(9) . 3_665
Pb2 K2 Pb2 84.812(9) 2_655 3_665
Pb2 K2 Pb2 134.171(4) 10_557 3_665
Pb2 K2 Pb2 77.715(12) 12_667 3_665
Pb2 K2 Mg4 93.88(5) 11_657 2_655
Pb2 K2 Mg4 46.17(5) . 2_655
Pb2 K2 Mg4 47.08(5) 2_655 2_655
Pb2 K2 Mg4 93.21(5) 10_557 2_655
Pb2 K2 Mg4 177.71(5) 12_667 2_655
Pb2 K2 Mg4 104.52(5) 3_665 2_655
Pb2 K2 Mg4 46.17(5) 11_657 12_667
Pb2 K2 Mg4 177.71(5) . 12_667
Pb2 K2 Mg4 93.21(5) 2_655 12_667
Pb2 K2 Mg4 104.52(5) 10_557 12_667
Pb2 K2 Mg4 47.08(5) 12_667 12_667
Pb2 K2 Mg4 93.88(5) 3_665 12_667
Mg4 K2 Mg4 132.68(3) 2_655 12_667
Pb2 K2 Mg4 47.08(5) 11_657 11_657
Pb2 K2 Mg4 93.21(5) . 11_657
Pb2 K2 Mg4 93.88(5) 2_655 11_657
Pb2 K2 Mg4 46.17(5) 10_557 11_657
Pb2 K2 Mg4 104.52(5) 12_667 11_657
Pb2 K2 Mg4 177.71(5) 3_665 11_657
Mg4 K2 Mg4 73.25(9) 2_655 11_657
Mg4 K2 Mg4 88.06(7) 12_667 11_657
Pb2 K2 Mg4 93.21(5) 11_657 3_665
Pb2 K2 Mg4 104.52(5) . 3_665
Pb2 K2 Mg4 46.17(5) 2_655 3_665
Pb2 K2 Mg4 177.71(5) 10_557 3_665
Pb2 K2 Mg4 93.88(5) 12_667 3_665
Pb2 K2 Mg4 47.08(5) 3_665 3_665
Mg4 K2 Mg4 88.06(7) 2_655 3_665
Mg4 K2 Mg4 73.25(10) 12_667 3_665
Mg4 K2 Mg4 132.68(3) 11_657 3_665
Pb2 K2 Mg4 177.71(5) 11_657 .
Pb2 K2 Mg4 47.08(5) . .
Pb2 K2 Mg4 104.52(5) 2_655 .
Pb2 K2 Mg4 93.88(5) 10_557 .
Pb2 K2 Mg4 93.21(5) 12_667 .
Pb2 K2 Mg4 46.17(5) 3_665 .
Mg4 K2 Mg4 88.06(7) 2_655 .
Mg4 K2 Mg4 132.68(3) 12_667 .
Mg4 K2 Mg4 132.68(3) 11_657 .
Mg4 K2 Mg4 88.06(7) 3_665 .
Pb2 K2 Mg4 104.52(5) 11_657 10_557
Pb2 K2 Mg4 93.88(5) . 10_557
Pb2 K2 Mg4 177.71(5) 2_655 10_557
Pb2 K2 Mg4 47.08(5) 10_557 10_557
Pb2 K2 Mg4 46.17(5) 12_667 10_557
Pb2 K2 Mg4 93.21(5) 3_665 10_557
Mg4 K2 Mg4 132.68(3) 2_655 10_557
Mg4 K2 Mg4 88.06(7) 12_667 10_557
Mg4 K2 Mg4 88.06(7) 11_657 10_557
Mg4 K2 Mg4 132.68(3) 3_665 10_557
Mg4 K2 Mg4 73.25(9) . 10_557
Pb1C Mg1 Pb1C 47.8(10) . 10_557
Pb1C Mg1 Pb3 103.07(15) . .
Pb1C Mg1 Pb3 103.07(15) 10_557 .
Pb1C Mg1 Pb1A 8.1(4) . .
Pb1C Mg1 Pb1A 55.9(6) 10_557 .
Pb3 Mg1 Pb1A 102.12(13) . .
Pb1C Mg1 Pb1A 55.9(6) . 10_557
Pb1C Mg1 Pb1A 8.1(4) 10_557 10_557
Pb3 Mg1 Pb1A 102.12(13) . 10_557
Pb1A Mg1 Pb1A 63.9(3) . 10_557
Pb1C Mg1 Pb2 138.8(4) . 10_557
Pb1C Mg1 Pb2 98.9(4) 10_557 10_557
Pb3 Mg1 Pb2 108.66(11) . 10_557
Pb1A Mg1 Pb2 144.26(17) . 10_557
Pb1A Mg1 Pb2 91.72(12) 10_557 10_557
Pb1C Mg1 Pb2 98.9(4) . .
Pb1C Mg1 Pb2 138.8(4) 10_557 .
Pb3 Mg1 Pb2 108.66(11) . .
Pb1A Mg1 Pb2 91.72(12) . .
Pb1A Mg1 Pb2 144.26(17) 10_557 .
Pb2 Mg1 Pb2 95.18(13) 10_557 .
Pb1C Mg1 Pb1B 13.8(4) . 10_557
Pb1C Mg1 Pb1B 61.6(6) 10_557 10_557
Pb3 Mg1 Pb1B 101.29(12) . 10_557
Pb1A Mg1 Pb1B 5.74(8) . 10_557
Pb1A Mg1 Pb1B 69.7(3) 10_557 10_557
Pb2 Mg1 Pb1B 147.57(17) 10_557 10_557
Pb2 Mg1 Pb1B 86.62(15) . 10_557
Pb1C Mg1 Pb1B 61.6(6) . .
Pb1C Mg1 Pb1B 13.8(4) 10_557 .
Pb3 Mg1 Pb1B 101.29(12) . .
Pb1A Mg1 Pb1B 69.7(3) . .
Pb1A Mg1 Pb1B 5.74(8) 10_557 .
Pb2 Mg1 Pb1B 86.62(15) 10_557 .
Pb2 Mg1 Pb1B 147.57(17) . .
Pb1B Mg1 Pb1B 75.4(3) 10_557 .
Pb1C Mg1 Mg3 105.99(16) . 3
Pb1C Mg1 Mg3 105.99(16) 10_557 3
Pb3 Mg1 Mg3 148.14(18) . 3
Pb1A Mg1 Mg3 104.82(13) . 3
Pb1A Mg1 Mg3 104.82(13) 10_557 3
Pb2 Mg1 Mg3 54.19(8) 10_557 3
Pb2 Mg1 Mg3 54.19(8) . 3
Pb1B Mg1 Mg3 103.80(13) 10_557 3
Pb1B Mg1 Mg3 103.80(13) . 3
Pb1C Mg1 Mg4 144.0(3) . 10_557
Pb1C Mg1 Mg4 105.4(4) 10_557 10_557
Pb3 Mg1 Mg4 54.31(9) . 10_557
Pb1A Mg1 Mg4 148.60(18) . 10_557
Pb1A Mg1 Mg4 98.21(13) 10_557 10_557
Pb2 Mg1 Mg4 54.53(7) 10_557 10_557
Pb2 Mg1 Mg4 114.27(15) . 10_557
Pb1B Mg1 Mg4 151.06(17) 10_557 10_557
Pb1B Mg1 Mg4 93.10(16) . 10_557
Mg3 Mg1 Mg4 104.73(13) 3 10_557
Pb1C Mg1 Mg4 105.4(4) . .
Pb1C Mg1 Mg4 144.0(3) 10_557 .
Pb3 Mg1 Mg4 54.31(9) . .
Pb1A Mg1 Mg4 98.21(13) . .
Pb1A Mg1 Mg4 148.60(18) 10_557 .
Pb2 Mg1 Mg4 114.27(15) 10_557 .
Pb2 Mg1 Mg4 54.53(7) . .
Pb1B Mg1 Mg4 93.10(16) 10_557 .
Pb1B Mg1 Mg4 151.06(17) . .
Mg3 Mg1 Mg4 104.73(13) 3 .
Mg4 Mg1 Mg4 84.34(15) 10_557 .
Pb1B Mg2 Pb1A 7.65(13) 10_557 .
Pb1B Mg2 Pb2 98.17(10) 10_557 2
Pb1A Mg2 Pb2 97.91(10) . 2
Pb1B Mg2 Pb2 122.6(2) 10_557 9_556
Pb1A Mg2 Pb2 129.02(17) . 9_556
Pb2 Mg2 Pb2 112.21(10) 2 9_556
Pb1B Mg2 Pb3 112.3(2) 10_557 .
Pb1A Mg2 Pb3 105.56(17) . .
Pb2 Mg2 Pb3 111.37(10) 2 .
Pb2 Mg2 Pb3 100.50(10) 9_556 .
Pb1B Mg2 Pb1C 16.3(3) 10_557 .
Pb1A Mg2 Pb1C 8.6(3) . .
Pb2 Mg2 Pb1C 97.44(10) 2 .
Pb2 Mg2 Pb1C 135.9(4) 9_556 .
Pb3 Mg2 Pb1C 97.9(4) . .
Pb1B Mg2 Mg4 106.14(11) 10_557 .
Pb1A Mg2 Mg4 105.70(11) . .
Pb2 Mg2 Mg4 155.41(14) 2 .
Pb2 Mg2 Mg4 56.87(8) 9_556 .
Pb3 Mg2 Mg4 55.83(8) . .
Pb1C Mg2 Mg4 104.85(12) . .
Pb1B Mg2 Mg3 116.6(2) 10_557 .
Pb1A Mg2 Mg3 110.09(18) . .
Pb2 Mg2 Mg3 55.59(9) 2 .
Pb2 Mg2 Mg3 120.81(13) 9_556 .
Pb3 Mg2 Mg3 55.80(9) . .
Pb1C Mg2 Mg3 102.7(4) . .
Mg4 Mg2 Mg3 108.41(14) . .
Pb1B Mg2 Mg4 127.0(2) 10_557 9_556
Pb1A Mg2 Mg4 132.84(17) . 9_556
Pb2 Mg2 Mg4 56.05(8) 2 9_556
Pb2 Mg2 Mg4 56.17(8) 9_556 9_556
Pb3 Mg2 Mg4 120.00(12) . 9_556
Pb1C Mg2 Mg4 138.9(3) . 9_556
Mg4 Mg2 Mg4 109.28(11) . 9_556
Mg3 Mg2 Mg4 87.74(11) . 9_556
Pb1B Mg2 Mg1 61.18(19) 10_557 .
Pb1A Mg2 Mg1 56.03(13) . .
Pb2 Mg2 Mg1 132.60(12) 2 .
Pb2 Mg2 Mg1 114.74(12) 9_556 .
Pb3 Mg2 Mg1 53.80(9) . .
Pb1C Mg2 Mg1 50.7(3) . .
Mg4 Mg2 Mg1 60.42(11) . .
Mg3 Mg2 Mg1 93.83(11) . .
Mg4 Mg2 Mg1 169.53(15) 9_556 .
Pb1B Mg2 Mg1 60.03(19) 10_557 2
Pb1A Mg2 Mg1 54.97(13) . 2
Pb2 Mg2 Mg1 55.28(9) 2 2
Pb2 Mg2 Mg1 166.68(12) 9_556 2
Pb3 Mg2 Mg1 89.40(9) . 2
Pb1C Mg2 Mg1 49.8(3) . 2
Mg4 Mg2 Mg1 136.36(12) . 2
Mg3 Mg2 Mg1 58.07(12) . 2
Mg4 Mg2 Mg1 111.10(12) 9_556 2
Mg1 Mg2 Mg1 78.31(14) . 2
Pb1B Mg2 Mg2 71.64(17) 10_557 9_556
Pb1A Mg2 Mg2 77.13(11) . 9_556
Pb2 Mg2 Mg2 52.98(8) 2 9_556
Pb2 Mg2 Mg2 89.07(13) 9_556 9_556
Pb3 Mg2 Mg2 164.20(12) . 9_556
Pb1C Mg2 Mg2 83.5(3) . 9_556
Mg4 Mg2 Mg2 139.16(14) . 9_556
Mg3 Mg2 Mg2 108.49(13) . 9_556
Mg4 Mg2 Mg2 55.72(12) 9_556 9_556
Mg1 Mg2 Mg2 132.81(10) . 9_556
Mg1 Mg2 Mg2 79.40(8) 2 9_556
Pb3 Mg3 Pb2 109.02(11) 3_565 2
Pb3 Mg3 Pb2 109.02(11) 3_565 11_557
Pb2 Mg3 Pb2 101.44(14) 2 11_557
Pb3 Mg3 Pb3 110.71(15) 3_565 .
Pb2 Mg3 Pb3 113.11(10) 2 .
Pb2 Mg3 Pb3 113.11(10) 11_557 .
Pb3 Mg3 Mg2 129.09(11) 3_565 .
Pb2 Mg3 Mg2 56.15(7) 2 .
Pb2 Mg3 Mg2 121.32(15) 11_557 .
Pb3 Mg3 Mg2 56.97(9) . .
Pb3 Mg3 Mg2 129.09(11) 3_565 10_557
Pb2 Mg3 Mg2 121.32(15) 2 10_557
Pb2 Mg3 Mg2 56.15(7) 11_557 10_557
Pb3 Mg3 Mg2 56.97(9) . 10_557
Mg2 Mg3 Mg2 88.15(15) . 10_557
Pb3 Mg3 Mg1 154.71(19) 3_565 2
Pb2 Mg3 Mg1 58.22(9) 2 2
Pb2 Mg3 Mg1 58.22(9) 11_557 2
Pb3 Mg3 Mg1 94.58(14) . 2
Mg2 Mg3 Mg1 64.98(11) . 2
Mg2 Mg3 Mg1 64.98(11) 10_557 2
Pb3 Mg3 Mg4 54.72(8) 3_565 12_567
Pb2 Mg3 Mg4 116.90(15) 2 12_567
Pb2 Mg3 Mg4 54.30(7) 11_557 12_567
Pb3 Mg3 Mg4 129.91(11) . 12_567
Mg2 Mg3 Mg4 172.16(18) . 12_567
Mg2 Mg3 Mg4 93.42(8) 10_557 12_567
Mg1 Mg3 Mg4 108.81(14) 2 12_567
Pb3 Mg3 Mg4 54.72(8) 3_565 3_565
Pb2 Mg3 Mg4 54.30(7) 2 3_565
Pb2 Mg3 Mg4 116.90(15) 11_557 3_565
Pb3 Mg3 Mg4 129.91(11) . 3_565
Mg2 Mg3 Mg4 93.42(8) . 3_565
Mg2 Mg3 Mg4 172.16(18) 10_557 3_565
Mg1 Mg3 Mg4 108.81(14) 2 3_565
Mg4 Mg3 Mg4 84.01(14) 12_567 3_565
Pb3 Mg3 K1 63.24(8) 3_565 10_557
Pb2 Mg3 K1 166.05(12) 2 10_557
Pb2 Mg3 K1 92.26(5) 11_557 10_557
Pb3 Mg3 K1 62.74(8) . 10_557
Mg2 Mg3 K1 118.37(14) . 10_557
Mg2 Mg3 K1 68.80(9) 10_557 10_557
Mg1 Mg3 K1 133.56(10) 2 10_557
Mg4 Mg3 K1 69.26(8) 12_567 10_557
Mg4 Mg3 K1 116.80(14) 3_565 10_557
Pb3 Mg3 K1 63.24(8) 3_565 .
Pb2 Mg3 K1 92.26(5) 2 .
Pb2 Mg3 K1 166.05(12) 11_557 .
Pb3 Mg3 K1 62.74(8) . .
Mg2 Mg3 K1 68.80(9) . .
Mg2 Mg3 K1 118.37(14) 10_557 .
Mg1 Mg3 K1 133.56(10) 2 .
Mg4 Mg3 K1 116.80(14) 12_567 .
Mg4 Mg3 K1 69.26(8) 3_565 .
K1 Mg3 K1 73.95(12) 10_557 .
Pb3 Mg3 K2 86.39(11) 3_565 1_455
Pb2 Mg3 K2 58.59(8) 2 1_455
Pb2 Mg3 K2 58.59(8) 11_557 1_455
Pb3 Mg3 K2 162.90(15) . 1_455
Mg2 Mg3 K2 112.54(11) . 1_455
Mg2 Mg3 K2 112.54(11) 10_557 1_455
Mg1 Mg3 K2 68.32(12) 2 1_455
Mg4 Mg3 K2 59.81(9) 12_567 1_455
Mg4 Mg3 K2 59.81(9) 3_565 1_455
K1 Mg3 K2 129.07(9) 10_557 1_455
K1 Mg3 K2 129.07(9) . 1_455
Pb2 Mg4 Pb3 108.39(10) 3_665 .
Pb2 Mg4 Pb2 109.30(10) 3_665 9_556
Pb3 Mg4 Pb2 102.48(10) . 9_556
Pb2 Mg4 Pb2 111.78(10) 3_665 .
Pb3 Mg4 Pb2 112.66(10) . .
Pb2 Mg4 Pb2 111.78(10) 9_556 .
Pb2 Mg4 Mg2 152.19(14) 3_665 .
Pb3 Mg4 Mg2 58.10(8) . .
Pb2 Mg4 Mg2 57.08(8) 9_556 .
Pb2 Mg4 Mg2 96.02(11) . .
Pb2 Mg4 Mg2 129.37(12) 3_665 8_556
Pb3 Mg4 Mg2 121.76(12) . 8_556
Pb2 Mg4 Mg2 55.76(8) 9_556 8_556
Pb2 Mg4 Mg2 56.03(8) . 8_556
Mg2 Mg4 Mg2 66.34(13) . 8_556
Pb2 Mg4 Mg1 132.18(12) 3_665 .
Pb3 Mg4 Mg1 55.51(9) . .
Pb2 Mg4 Mg1 117.91(12) 9_556 .
Pb2 Mg4 Mg1 57.33(9) . .
Mg2 Mg4 Mg1 63.55(11) . .
Mg2 Mg4 Mg1 85.91(11) 8_556 .
Pb2 Mg4 Mg3 54.66(9) 3_665 2_665
Pb3 Mg4 Mg3 53.73(9) . 2_665
Pb2 Mg4 Mg3 117.73(12) 9_556 2_665
Pb2 Mg4 Mg3 130.36(12) . 2_665
Mg2 Mg4 Mg3 107.26(13) . 2_665
Mg2 Mg4 Mg3 172.42(15) 8_556 2_665
Mg1 Mg4 Mg3 94.85(11) . 2_665
Pb2 Mg4 Mg4 55.24(9) 3_665 7_666
Pb3 Mg4 Mg4 117.30(15) . 7_666
Pb2 Mg4 Mg4 54.07(9) 9_556 7_666
Pb2 Mg4 Mg4 129.90(15) . 7_666
Mg2 Mg4 Mg4 106.61(15) . 7_666
Mg2 Mg4 Mg4 93.12(14) 8_556 7_666
Mg1 Mg4 Mg4 169.61(18) . 7_666
Mg3 Mg4 Mg4 84.76(13) 2_665 7_666
Pb2 Mg4 K2 63.37(6) 3_665 .
Pb3 Mg4 K2 92.27(8) . .
Pb2 Mg4 K2 165.13(11) 9_556 .
Pb2 Mg4 K2 62.99(6) . .
Mg2 Mg4 K2 135.26(11) . .
Mg2 Mg4 K2 117.49(11) 8_556 .
Mg1 Mg4 K2 72.12(9) . .
Mg3 Mg4 K2 69.80(9) 2_665 .
Mg4 Mg4 K2 117.18(13) 7_666 .
Pb2 Mg4 K1 63.57(6) 3_665 7_666
Pb3 Mg4 K1 165.49(12) . 7_666
Pb2 Mg4 K1 91.80(10) 9_556 7_666
Pb2 Mg4 K1 63.19(6) . 7_666
Mg2 Mg4 K1 134.51(12) . 7_666
Mg2 Mg4 K1 68.68(9) 8_556 7_666
Mg1 Mg4 K1 119.67(12) . 7_666
Mg3 Mg4 K1 117.02(12) 2_665 7_666
Mg4 Mg4 K1 69.23(11) 7_666 7_666
K2 Mg4 K1 73.39(7) . 7_666
Pb2 Mg4 K1 86.67(8) 3_665 .
Pb3 Mg4 K1 58.72(7) . .
Pb2 Mg4 K1 59.07(7) 9_556 .
Pb2 Mg4 K1 161.55(10) . .
Mg2 Mg4 K1 65.53(8) . .
Mg2 Mg4 K1 112.48(11) 8_556 .
Mg1 Mg4 K1 110.70(11) . .
Mg3 Mg4 K1 60.20(10) 2_665 .
Mg4 Mg4 K1 60.18(10) 7_666 .
K2 Mg4 K1 130.00(9) . .
K1 Mg4 K1 129.41(8) 7_666 .
Mg2 Pb1A Mg2 114.35(13) 2 .
Mg2 Pb1A Mg2 114.35(13) 2 3
Mg2 Pb1A Mg2 114.35(13) . 3
Mg2 Pb1A Mg1 162.0(3) 2 .
Mg2 Pb1A Mg1 72.55(11) . .
Mg2 Pb1A Mg1 74.50(11) 3 .
Mg2 Pb1A Mg1 74.50(11) 2 3
Mg2 Pb1A Mg1 162.0(3) . 3
Mg2 Pb1A Mg1 72.55(11) 3 3
Mg1 Pb1A Mg1 94.57(18) . 3
Mg2 Pb1A Mg1 72.55(11) 2 2
Mg2 Pb1A Mg1 74.50(11) . 2
Mg2 Pb1A Mg1 162.0(3) 3 2
Mg1 Pb1A Mg1 94.57(18) . 2
Mg1 Pb1A Mg1 94.57(18) 3 2
Mg2 Pb1A Pb1A 103.99(16) 2 10_557
Mg2 Pb1A Pb1A 103.99(16) . 10_557
Mg2 Pb1A Pb1A 103.99(16) 3 10_557
Mg1 Pb1A Pb1A 58.04(13) . 10_557
Mg1 Pb1A Pb1A 58.04(13) 3 10_557
Mg1 Pb1A Pb1A 58.04(13) 2 10_557
Mg2 Pb1A Pb1A 76.01(16) 2 7_556
Mg2 Pb1A Pb1A 76.01(16) . 7_556
Mg2 Pb1A Pb1A 76.01(16) 3 7_556
Mg1 Pb1A Pb1A 121.96(13) . 7_556
Mg1 Pb1A Pb1A 121.96(13) 3 7_556
Mg1 Pb1A Pb1A 121.96(13) 2 7_556
Pb1A Pb1A Pb1A 180.000(2) 10_557 7_556
Mg2 Pb1B Mg2 118.80(9) 10_557 11_557
Mg2 Pb1B Mg2 118.80(9) 10_557 12_557
Mg2 Pb1B Mg2 118.80(9) 11_557 12_557
Mg2 Pb1B Pb1B 83.7(2) 10_557 7_557
Mg2 Pb1B Pb1B 83.7(2) 11_557 7_557
Mg2 Pb1B Pb1B 83.7(2) 12_557 7_557
Mg2 Pb1B Mg1 148.6(4) 10_557 3
Mg2 Pb1B Mg1 71.94(14) 11_557 3
Mg2 Pb1B Mg1 70.05(14) 12_557 3
Pb1B Pb1B Mg1 127.70(17) 7_557 3
Mg2 Pb1B Mg1 71.94(14) 10_557 2
Mg2 Pb1B Mg1 70.05(14) 11_557 2
Mg2 Pb1B Mg1 148.6(4) 12_557 2
Pb1B Pb1B Mg1 127.70(17) 7_557 2
Mg1 Pb1B Mg1 86.5(2) 3 2
Mg2 Pb1B Mg1 70.05(14) 10_557 .
Mg2 Pb1B Mg1 148.6(4) 11_557 .
Mg2 Pb1B Mg1 71.94(14) 12_557 .
Pb1B Pb1B Mg1 127.70(17) 7_557 .
Mg1 Pb1B Mg1 86.5(2) 3 .
Mg1 Pb1B Mg1 86.5(2) 2 .
Pb1C Pb1C Mg1 66.1(5) 10_557 .
Pb1C Pb1C Mg1 66.1(5) 10_557 3
Mg1 Pb1C Mg1 104.7(6) . 3
Pb1C Pb1C Mg1 66.1(5) 10_557 2
Mg1 Pb1C Mg1 104.7(6) . 2
Mg1 Pb1C Mg1 104.7(6) 3 2
Pb1C Pb1C Mg2 112.6(5) 10_557 2
Mg1 Pb1C Mg2 178.2(7) . 2
Mg1 Pb1C Mg2 75.57(10) 3 2
Mg1 Pb1C Mg2 73.58(10) 2 2
Pb1C Pb1C Mg2 112.6(5) 10_557 .
Mg1 Pb1C Mg2 73.58(10) . .
Mg1 Pb1C Mg2 178.2(7) 3 .
Mg1 Pb1C Mg2 75.57(10) 2 .
Mg2 Pb1C Mg2 106.1(5) 2 .
Pb1C Pb1C Mg2 112.6(5) 10_557 3
Mg1 Pb1C Mg2 75.57(10) . 3
Mg1 Pb1C Mg2 73.58(10) 3 3
Mg1 Pb1C Mg2 178.2(7) 2 3
Mg2 Pb1C Mg2 106.1(5) 2 3
Mg2 Pb1C Mg2 106.1(5) . 3
Mg4 Pb2 Mg3 71.04(10) 2_655 3
Mg4 Pb2 Mg2 112.38(9) 2_655 3
Mg3 Pb2 Mg2 68.26(11) 3 3
Mg4 Pb2 Mg4 70.70(10) 2_655 8_556
Mg3 Pb2 Mg4 102.14(10) 3 8_556
Mg2 Pb2 Mg4 68.19(9) 3 8_556
Mg4 Pb2 Mg2 129.28(9) 2_655 8_556
Mg3 Pb2 Mg2 142.56(11) 3 8_556
Mg2 Pb2 Mg2 74.47(12) 3 8_556
Mg4 Pb2 Mg2 66.04(9) 8_556 8_556
Mg4 Pb2 Mg4 128.21(11) 2_655 .
Mg3 Pb2 Mg4 129.02(9) 3 .
Mg2 Pb2 Mg4 119.40(9) 3 .
Mg4 Pb2 Mg4 128.20(6) 8_556 .
Mg2 Pb2 Mg4 67.81(8) 8_556 .
Mg4 Pb2 Mg1 132.35(9) 2_655 .
Mg3 Pb2 Mg1 67.59(11) 3 .
Mg2 Pb2 Mg1 72.61(11) 3 .
Mg4 Pb2 Mg1 140.35(10) 8_556 .
Mg2 Pb2 Mg1 98.21(9) 8_556 .
Mg4 Pb2 Mg1 68.14(10) . .
Mg4 Pb2 K2 70.46(6) 2_655 .
Mg3 Pb2 K2 77.65(8) 3 .
Mg2 Pb2 K2 141.56(6) 3 .
Mg4 Pb2 K2 138.78(6) 8_556 .
Mg2 Pb2 K2 135.41(6) 8_556 .
Mg4 Pb2 K2 69.92(6) . .
Mg1 Pb2 K2 78.47(8) . .
Mg4 Pb2 K1 70.40(7) 2_655 7_666
Mg3 Pb2 K1 139.39(9) 3 7_666
Mg2 Pb2 K1 140.24(8) 3 7_666
Mg4 Pb2 K1 76.54(8) 8_556 7_666
Mg2 Pb2 K1 74.87(8) 8_556 7_666
Mg4 Pb2 K1 69.87(6) . 7_666
Mg1 Pb2 K1 136.75(9) . 7_666
K2 Pb2 K1 77.99(4) . 7_666
Mg3 Pb3 Mg4 71.55(8) 2_665 10_557
Mg3 Pb3 Mg4 71.55(8) 2_665 .
Mg4 Pb3 Mg4 102.09(13) 10_557 .
Mg3 Pb3 Mg3 129.29(15) 2_665 .
Mg4 Pb3 Mg3 128.38(6) 10_557 .
Mg4 Pb3 Mg3 128.38(6) . .
Mg3 Pb3 Mg1 117.16(13) 2_665 .
Mg4 Pb3 Mg1 70.19(8) 10_557 .
Mg4 Pb3 Mg1 70.19(8) . .
Mg3 Pb3 Mg1 113.55(13) . .
Mg3 Pb3 Mg2 130.05(6) 2_665 .
Mg4 Pb3 Mg2 141.65(9) 10_557 .
Mg4 Pb3 Mg2 66.07(9) . .
Mg3 Pb3 Mg2 67.23(8) . .
Mg1 Pb3 Mg2 71.51(8) . .
Mg3 Pb3 Mg2 130.05(6) 2_665 10_557
Mg4 Pb3 Mg2 66.07(9) 10_557 10_557
Mg4 Pb3 Mg2 141.65(9) . 10_557
Mg3 Pb3 Mg2 67.23(8) . 10_557
Mg1 Pb3 Mg2 71.51(8) . 10_557
Mg2 Pb3 Mg2 99.81(13) . 10_557
Mg3 Pb3 K1 71.09(7) 2_665 10_557
Mg4 Pb3 K1 77.39(8) 10_557 10_557
Mg4 Pb3 K1 140.61(7) . 10_557
Mg3 Pb3 K1 70.37(7) . 10_557
Mg1 Pb3 K1 140.35(4) . 10_557
Mg2 Pb3 K1 135.60(7) . 10_557
Mg2 Pb3 K1 74.90(7) 10_557 10_557
Mg3 Pb3 K1 71.09(7) 2_665 .
Mg4 Pb3 K1 140.61(7) 10_557 .
Mg4 Pb3 K1 77.39(8) . .
Mg3 Pb3 K1 70.37(7) . .
Mg1 Pb3 K1 140.35(4) . .
Mg2 Pb3 K1 74.90(7) . .
Mg2 Pb3 K1 135.60(7) 10_557 .
K1 Pb3 K1 79.18(9) 10_557 .

loop_
_geom_bond_atom_site_label_1
_geom_bond_atom_site_label_2
_geom_bond_distance
_geom_bond_site_symmetry_2
K1 Pb3 3.656(2) 2_665
K1 Pb3 3.656(2) 3_565
K1 Pb3 3.656(2) .
K1 Pb2 3.682(2) 8_566
K1 Pb2 3.682(2) 7_666
K1 Pb2 3.682(2) 9_556
K1 Mg4 3.873(4) 9_556
K1 Mg4 3.873(4) 8_566
K1 Mg4 3.873(4) 7_666
K1 Mg3 3.874(4) 3_565
K1 Mg3 3.874(4) .
K1 Mg3 3.874(4) 2_665
K2 Pb2 3.6674(4) 11_657
K2 Pb2 3.6674(4) .
K2 Pb2 3.6674(4) 2_655
K2 Pb2 3.6674(4) 10_557
K2 Pb2 3.6674(4) 12_667
K2 Pb2 3.6674(4) 3_665
K2 Mg4 3.866(3) 2_655
K2 Mg4 3.866(3) 12_667
K2 Mg4 3.866(3) 11_657
K2 Mg4 3.866(3) 3_665
K2 Mg4 3.866(3) .
K2 Mg4 3.866(3) 10_557
Mg1 Pb1C 2.853(12) .
Mg1 Pb1C 2.853(12) 10_557
Mg1 Pb3 3.010(5) .
Mg1 Pb1A 3.075(6) .
Mg1 Pb1A 3.075(6) 10_557
Mg1 Pb2 3.116(3) 10_557
Mg1 Pb2 3.116(3) .
Mg1 Pb1B 3.297(8) 10_557
Mg1 Pb1B 3.297(8) .
Mg1 Mg3 3.389(7) 3
Mg1 Mg4 3.436(5) 10_557
Mg1 Mg4 3.436(5) .
Mg2 Pb1B 2.830(4) 10_557
Mg2 Pb1A 2.898(4) .
Mg2 Pb2 2.992(3) 2
Mg2 Pb2 3.010(3) 9_556
Mg2 Pb3 3.043(3) .
Mg2 Pb1C 3.047(11) .
Mg2 Mg4 3.276(5) .
Mg2 Mg3 3.347(5) .
Mg2 Mg4 3.360(5) 9_556
Mg2 Mg1 3.618(5) 2
Mg2 Mg2 3.632(5) 9_556
Mg3 Pb3 2.929(4) 3_565
Mg3 Pb2 2.973(3) 2
Mg3 Pb2 2.973(3) 11_557
Mg3 Pb3 3.002(5) .
Mg3 Mg2 3.347(5) 10_557
Mg3 Mg1 3.389(7) 2
Mg3 Mg4 3.446(5) 12_567
Mg3 Mg4 3.446(5) 3_565
Mg3 K1 3.874(4) 10_557
Mg3 K2 4.198(5) 1_455
Mg4 Pb2 2.959(3) 3_665
Mg4 Pb3 2.966(3) .
Mg4 Pb2 3.003(3) 9_556
Mg4 Pb2 3.015(3) .
Mg4 Mg2 3.360(5) 8_556
Mg4 Mg3 3.446(5) 2_665
Mg4 Mg4 3.450(6) 7_666
Mg4 K1 3.873(4) 7_666
Pb1A Mg2 2.898(4) 2
Pb1A Mg2 2.898(4) 3
Pb1A Mg1 3.075(6) 3
Pb1A Mg1 3.075(6) 2
Pb1A Pb1A 3.255(16) 10_557
Pb1A Pb1A 3.699(16) 7_556
Pb1B Mg2 2.830(4) 10_557
Pb1B Mg2 2.830(4) 11_557
Pb1B Mg2 2.830(4) 12_557
Pb1B Pb1B 2.92(2) 7_557
Pb1B Mg1 3.297(8) 3
Pb1B Mg1 3.297(8) 2
Pb1C Pb1C 2.31(5) 10_557
Pb1C Mg1 2.853(12) 3
Pb1C Mg1 2.853(12) 2
Pb1C Mg2 3.047(11) 2
Pb1C Mg2 3.047(11) 3
Pb2 Mg4 2.959(3) 2_655
Pb2 Mg3 2.973(3) 3
Pb2 Mg2 2.992(3) 3
Pb2 Mg4 3.003(3) 8_556
Pb2 Mg2 3.010(3) 8_556
Pb2 K1 3.682(2) 7_666
Pb3 Mg3 2.929(5) 2_665
Pb3 Mg4 2.966(3) 10_557
Pb3 Mg2 3.043(3) 10_557
Pb3 K1 3.656(2) 10_557
